data_2213130
loop_
_publ_author_name
'Yun Liu'
'Zhi-Feng Lu'
'Miao Ye'
'Yan Zhang'
'Jian-Hua Xu'

_publ_section_title
;
 3-Benzoyl-1,2-diphenyl-1<i>H</i>-benz[<i>f</i>]indole-4,9-dione
;
_journal_coeditor_code BI2169
_journal_issue 5
_journal_name_full 'Acta Crystallographica Section E'
_journal_page_first o2066
_journal_page_last o2067
_journal_paper_doi 10.1107/S1600536807013797
_journal_volume 63
_journal_year 2007
_chemical_formula_iupac 'C31 H19 N O3'
_chemical_formula_moiety 'C31 H19 N O3'
_chemical_formula_sum 'C31 H19 N O3'
_chemical_formula_weight 453.47
_chemical_melting_point 466.2
_chemical_name_systematic
;
3-Benzoyl-1,2-diphenyl-1H-benzo[f]indole-4,9-dione
;
_space_group_IT_number 2
_symmetry_cell_setting triclinic
_symmetry_space_group_name_Hall '-P 1'
_symmetry_space_group_name_H-M 'P -1'
_atom_sites_solution_hydrogens geom
_atom_sites_solution_primary direct
_atom_sites_solution_secondary difmap
_cell_angle_alpha 63.29(2)
_cell_angle_beta 68.99(3)
_cell_angle_gamma 73.49(3)
_cell_formula_units_Z 2
_cell_length_a 10.481(2)
_cell_length_b 10.916(2)
_cell_length_c 11.948(3)
_cell_measurement_reflns_used 25
_cell_measurement_temperature 293(2)
_cell_measurement_theta_max 13
_cell_measurement_theta_min 10
_cell_volume 1127.5(5)
_computing_cell_refinement 'CAD-4 Software'
_computing_data_collection 'CAD-4 Software (Enraf--Nonius, 1989)'
_computing_data_reduction 'XCAD4 (Harms & Wocadlo, 1995)'
_computing_molecular_graphics SHELXTL
_computing_publication_material 'SHELXTL and PLATON (Spek, 2003)'
_computing_structure_refinement SHELXTL
_computing_structure_solution 'SHELXTL (Bruker, 1997)'
_diffrn_ambient_temperature 293(2)
_diffrn_measured_fraction_theta_full 1.000
_diffrn_measured_fraction_theta_max 1.000
_diffrn_measurement_device_type 'Enraf--Nonius CAD-4'
_diffrn_measurement_method \w/2\q
_diffrn_radiation_monochromator graphite
_diffrn_radiation_source 'fine-focus sealed tube'
_diffrn_radiation_type MoK\a
_diffrn_radiation_wavelength 0.71073
_diffrn_reflns_av_R_equivalents 0.0135
_diffrn_reflns_av_sigmaI/netI 0.0287
_diffrn_reflns_limit_h_max 12
_diffrn_reflns_limit_h_min 0
_diffrn_reflns_limit_k_max 12
_diffrn_reflns_limit_k_min -12
_diffrn_reflns_limit_l_max 14
_diffrn_reflns_limit_l_min -13
_diffrn_reflns_number 4212
_diffrn_reflns_theta_full 25.00
_diffrn_reflns_theta_max 25.00
_diffrn_reflns_theta_min 1.98
_diffrn_standards_decay_% 0
_diffrn_standards_interval_count 200
_diffrn_standards_number 3
_exptl_absorpt_coefficient_mu 0.086
_exptl_absorpt_correction_T_max 0.973
_exptl_absorpt_correction_T_min 0.966
_exptl_absorpt_correction_type psi-scan
_exptl_absorpt_process_details '(XCAD4; Harms & Wocadlo, 1995)'
_exptl_crystal_colour yellow
_exptl_crystal_density_diffrn 1.336
_exptl_crystal_density_method 'not measured'
_exptl_crystal_description block
_exptl_crystal_F_000 472
_exptl_crystal_size_max 0.40
_exptl_crystal_size_mid 0.31
_exptl_crystal_size_min 0.22
_refine_diff_density_max 0.209
_refine_diff_density_min -0.244
_refine_ls_extinction_method none
_refine_ls_goodness_of_fit_ref 1.000
_refine_ls_hydrogen_treatment constr
_refine_ls_matrix_type full
_refine_ls_number_parameters 316
_refine_ls_number_reflns 3969
_refine_ls_number_restraints 0
_refine_ls_restrained_S_all 1.000
_refine_ls_R_factor_all 0.0773
_refine_ls_R_factor_gt 0.0503
_refine_ls_shift/su_max 0.000
_refine_ls_shift/su_mean 0.000
_refine_ls_structure_factor_coef Fsqd
_refine_ls_weighting_details 'calc w = 1/[\s^2^(Fo^2^)+(0.06P)^2^+0.843P] where P=(Fo^2^+2Fc^2^)/3'
_refine_ls_weighting_scheme calc
_refine_ls_wR_factor_gt 0.1142
_refine_ls_wR_factor_ref 0.1509
_reflns_number_gt 2890
_reflns_number_total 3969
_reflns_threshold_expression I>2\s(I)
_cod_data_source_file bi2169.cif
_cod_data_source_block I
_cod_database_code 2213130
_cod_database_fobs_code 2213130

loop_
_symmetry_equiv_pos_as_xyz
'x, y, z'
'-x, -y, -z'

loop_
_atom_site_type_symbol
_atom_site_label
_atom_site_fract_x
_atom_site_fract_y
_atom_site_fract_z
_atom_site_U_iso_or_equiv
_atom_site_adp_type
_atom_site_calc_flag
_atom_site_refinement_flags
_atom_site_occupancy
O O1 0.7106(3) 1.1233(2) -0.2472(2) 0.0765(7) Uani d . 1
O O2 0.9849(2) 0.6779(2) 0.06276(19) 0.0622(6) Uani d . 1
O O3 0.9441(2) 0.8457(2) 0.2954(2) 0.0728(7) Uani d . 1
N N1 0.7002(2) 1.0905(2) 0.01710(19) 0.0439(5) Uani d . 1
C C1 0.9872(3) 0.6859(4) -0.2932(3) 0.0693(9) Uani d . 1
H H1 1.0305 0.6113 -0.3177 0.083 Uiso calc R 1
C C2 0.9282(4) 0.8042(4) -0.3760(3) 0.0697(9) Uani d . 1
H H2 0.9337 0.8109 -0.4579 0.084 Uiso calc R 1
C C3 0.8604(3) 0.9138(3) -0.3387(3) 0.0612(8) Uani d . 1
H H3 0.8194 0.9935 -0.3953 0.073 Uiso calc R 1
C C4 0.8528(3) 0.9060(3) -0.2166(2) 0.0465(6) Uani d . 1
C C5 0.9174(3) 0.7864(3) -0.1339(2) 0.0456(6) Uani d . 1
C C6 0.9827(3) 0.6773(3) -0.1730(3) 0.0588(7) Uani d . 1
H H6 1.0241 0.5970 -0.1175 0.071 Uiso calc R 1
C C7 0.7721(3) 1.0238(3) -0.1774(2) 0.0501(7) Uani d . 1
C C8 0.7706(3) 1.0044(2) -0.0479(2) 0.0421(6) Uani d . 1
C C9 0.8390(3) 0.8903(2) 0.0327(2) 0.0412(6) Uani d . 1
C C10 0.9203(3) 0.7764(3) -0.0057(2) 0.0451(6) Uani d . 1
C C11 0.7253(3) 1.0326(2) 0.1383(2) 0.0417(6) Uani d . 1
C C12 0.8129(2) 0.9093(2) 0.1490(2) 0.0404(6) Uani d . 1
C C13 0.8619(3) 0.8132(3) 0.2666(2) 0.0452(6) Uani d . 1
C C14 0.8045(3) 0.6811(2) 0.3498(2) 0.0412(6) Uani d . 1
C C15 0.8451(3) 0.5932(3) 0.4619(3) 0.0523(7) Uani d . 1
H H15 0.9082 0.6172 0.4843 0.063 Uiso calc R 1
C C16 0.7922(3) 0.4697(3) 0.5409(3) 0.0604(8) Uani d . 1
H H16 0.8188 0.4116 0.6167 0.073 Uiso calc R 1
C C17 0.7012(3) 0.4334(3) 0.5075(3) 0.0612(8) Uani d . 1
H H17 0.6666 0.3501 0.5602 0.073 Uiso calc R 1
C C18 0.6604(3) 0.5188(3) 0.3969(3) 0.0584(7) Uani d . 1
H H18 0.5992 0.4923 0.3745 0.070 Uiso calc R 1
C C19 0.7085(3) 0.6428(3) 0.3190(2) 0.0471(6) Uani d . 1
H H19 0.6776 0.7016 0.2456 0.057 Uiso calc R 1
C C20 0.6572(3) 1.0935(2) 0.2370(2) 0.0412(6) Uani d . 1
C C21 0.5139(3) 1.1143(3) 0.2835(3) 0.0508(7) Uani d . 1
H H21 0.4595 1.0930 0.2498 0.061 Uiso calc R 1
C C22 0.4526(3) 1.1664(3) 0.3795(3) 0.0585(7) Uani d . 1
H H22 0.3568 1.1798 0.4104 0.070 Uiso calc R 1
C C23 0.5318(3) 1.1988(3) 0.4299(3) 0.0573(7) Uani d . 1
H H23 0.4900 1.2355 0.4935 0.069 Uiso calc R 1
C C24 0.6719(3) 1.1766(3) 0.3858(3) 0.0578(7) Uani d . 1
H H24 0.7257 1.1970 0.4208 0.069 Uiso calc R 1
C C25 0.7350(3) 1.1247(3) 0.2905(3) 0.0513(7) Uani d . 1
H H25 0.8309 1.1103 0.2616 0.062 Uiso calc R 1
C C26 0.6260(3) 1.2267(3) -0.0363(2) 0.0449(6) Uani d . 1
C C27 0.4876(3) 1.2416(3) -0.0301(3) 0.0578(7) Uani d . 1
H H27 0.4428 1.1645 0.0074 0.069 Uiso calc R 1
C C28 0.4186(3) 1.3731(3) -0.0807(3) 0.0663(8) Uani d . 1
H H28 0.3257 1.3852 -0.0762 0.080 Uiso calc R 1
C C29 0.4860(4) 1.4874(3) -0.1383(3) 0.0650(9) Uani d . 1
H H29 0.4386 1.5759 -0.1725 0.078 Uiso calc R 1
C C30 0.6206(4) 1.4700(3) -0.1446(3) 0.0627(8) Uani d . 1
H H30 0.6659 1.5471 -0.1843 0.075 Uiso calc R 1
C C31 0.6921(3) 1.3399(3) -0.0931(3) 0.0519(7) Uani d . 1
H H31 0.7847 1.3293 -0.0971 0.062 Uiso calc R 1

loop_
_atom_site_aniso_label
_atom_site_aniso_U_11
_atom_site_aniso_U_22
_atom_site_aniso_U_33
_atom_site_aniso_U_12
_atom_site_aniso_U_13
_atom_site_aniso_U_23
O1 0.1116(19) 0.0622(13) 0.0520(12) 0.0139(13) -0.0406(13) -0.0207(11)
O2 0.0672(13) 0.0534(12) 0.0589(12) 0.0129(10) -0.0243(10) -0.0231(10)
O3 0.0875(16) 0.0649(13) 0.0843(15) -0.0236(12) -0.0518(13) -0.0152(11)
N1 0.0550(13) 0.0356(11) 0.0395(11) -0.0030(9) -0.0171(10) -0.0122(9)
C1 0.071(2) 0.079(2) 0.068(2) -0.0095(18) -0.0067(17) -0.0478(19)
C2 0.078(2) 0.090(2) 0.0547(18) -0.0178(19) -0.0098(16) -0.0429(19)
C3 0.069(2) 0.073(2) 0.0472(16) -0.0154(16) -0.0142(14) -0.0260(15)
C4 0.0501(15) 0.0506(15) 0.0402(14) -0.0155(12) -0.0076(12) -0.0175(12)
C5 0.0456(15) 0.0472(15) 0.0435(14) -0.0128(12) -0.0040(11) -0.0198(12)
C6 0.0608(18) 0.0583(17) 0.0558(17) -0.0084(14) -0.0076(14) -0.0273(14)
C7 0.0596(17) 0.0459(15) 0.0402(14) -0.0086(13) -0.0162(13) -0.0102(12)
C8 0.0488(15) 0.0374(13) 0.0380(13) -0.0063(11) -0.0118(11) -0.0129(11)
C9 0.0428(14) 0.0388(13) 0.0396(13) -0.0060(11) -0.0105(11) -0.0136(11)
C10 0.0435(14) 0.0425(14) 0.0437(14) -0.0076(12) -0.0089(12) -0.0136(12)
C11 0.0470(14) 0.0398(13) 0.0386(13) -0.0098(11) -0.0120(11) -0.0130(11)
C12 0.0418(14) 0.0384(13) 0.0401(13) -0.0054(11) -0.0130(11) -0.0134(11)
C13 0.0502(15) 0.0442(14) 0.0464(14) -0.0032(12) -0.0185(12) -0.0199(12)
C14 0.0447(14) 0.0414(13) 0.0373(13) 0.0004(11) -0.0116(11) -0.0186(11)
C15 0.0612(18) 0.0524(16) 0.0446(15) 0.0017(13) -0.0211(13) -0.0206(13)
C16 0.076(2) 0.0540(17) 0.0378(15) 0.0037(15) -0.0187(14) -0.0116(13)
C17 0.0644(19) 0.0513(17) 0.0505(17) -0.0155(14) 0.0006(14) -0.0132(14)
C18 0.0584(18) 0.0587(18) 0.0557(17) -0.0211(14) -0.0079(14) -0.0184(15)
C19 0.0502(16) 0.0485(15) 0.0411(14) -0.0073(12) -0.0137(12) -0.0151(12)
C20 0.0470(15) 0.0347(13) 0.0397(13) -0.0058(11) -0.0123(11) -0.0123(11)
C21 0.0505(17) 0.0525(16) 0.0505(16) -0.0058(13) -0.0156(13) -0.0205(13)
C22 0.0536(17) 0.0556(17) 0.0558(17) -0.0035(14) -0.0040(14) -0.0237(14)
C23 0.071(2) 0.0535(17) 0.0487(16) -0.0087(14) -0.0102(14) -0.0253(14)
C24 0.073(2) 0.0554(17) 0.0590(18) -0.0117(15) -0.0244(15) -0.0274(14)
C25 0.0509(16) 0.0510(16) 0.0577(17) -0.0095(13) -0.0158(13) -0.0239(13)
C26 0.0572(16) 0.0390(14) 0.0380(13) -0.0039(12) -0.0165(12) -0.0136(11)
C27 0.0573(18) 0.0540(17) 0.0641(18) -0.0109(14) -0.0267(15) -0.0152(14)
C28 0.0602(19) 0.069(2) 0.068(2) 0.0097(16) -0.0331(16) -0.0250(17)
C29 0.085(2) 0.0485(17) 0.0526(17) 0.0133(16) -0.0311(16) -0.0161(14)
C30 0.080(2) 0.0414(15) 0.0571(18) -0.0116(15) -0.0144(16) -0.0128(13)
C31 0.0563(17) 0.0459(15) 0.0506(16) -0.0128(13) -0.0125(13) -0.0147(13)

loop_
_atom_type_symbol
_atom_type_description
_atom_type_scat_dispersion_real
_atom_type_scat_dispersion_imag
_atom_type_scat_source
C C 0.0033 0.0016 'International Tables Vol C Tables 4.2.6.8 and 6.1.1.4'
H H 0.0000 0.0000 'International Tables Vol C Tables 4.2.6.8 and 6.1.1.4'
N N 0.0061 0.0033 'International Tables Vol C Tables 4.2.6.8 and 6.1.1.4'
O O 0.0106 0.0060 'International Tables Vol C Tables 4.2.6.8 and 6.1.1.4'

loop_
_geom_angle_atom_site_label_1
_geom_angle_atom_site_label_2
_geom_angle_atom_site_label_3
_geom_angle
C8 N1 C11 109.1(2)
C8 N1 C26 125.9(2)
C11 N1 C26 124.6(2)
C2 C1 C6 119.9(3)
C2 C1 H1 120.1
C6 C1 H1 120.1
C1 C2 C3 120.4(3)
C1 C2 H2 119.8
C3 C2 H2 119.8
C2 C3 C4 120.5(3)
C2 C3 H3 119.8
C4 C3 H3 119.8
C3 C4 C5 118.9(3)
C3 C4 C7 118.7(3)
C5 C4 C7 122.3(2)
C6 C5 C4 119.3(3)
C6 C5 C10 119.6(2)
C4 C5 C10 121.1(2)
C1 C6 C5 121.0(3)
C1 C6 H6 119.5
C5 C6 H6 119.5
O1 C7 C8 124.3(3)
O1 C7 C4 121.6(2)
C8 C7 C4 114.1(2)
N1 C8 C9 107.9(2)
N1 C8 C7 127.6(2)
C9 C8 C7 124.5(2)
C8 C9 C12 107.9(2)
C8 C9 C10 121.8(2)
C12 C9 C10 130.3(2)
O2 C10 C9 122.3(2)
O2 C10 C5 121.9(2)
C9 C10 C5 115.9(2)
C12 C11 N1 107.9(2)
C12 C11 C20 128.8(2)
N1 C11 C20 123.1(2)
C11 C12 C9 107.2(2)
C11 C12 C13 124.7(2)
C9 C12 C13 128.0(2)
O3 C13 C14 121.0(2)
O3 C13 C12 120.0(2)
C14 C13 C12 118.9(2)
C15 C14 C19 118.6(2)
C15 C14 C13 119.6(2)
C19 C14 C13 121.8(2)
C14 C15 C16 120.3(3)
C14 C15 H15 119.9
C16 C15 H15 119.9
C17 C16 C15 120.0(3)
C17 C16 H16 120.0
C15 C16 H16 120.0
C16 C17 C18 120.4(3)
C16 C17 H17 119.8
C18 C17 H17 119.8
C17 C18 C19 120.7(3)
C17 C18 H18 119.7
C19 C18 H18 119.7
C18 C19 C14 120.0(3)
C18 C19 H19 120.0
C14 C19 H19 120.0
C25 C20 C21 118.5(2)
C25 C20 C11 120.5(2)
C21 C20 C11 121.0(2)
C22 C21 C20 120.0(3)
C22 C21 H21 120.0
C20 C21 H21 120.0
C23 C22 C21 120.7(3)
C23 C22 H22 119.7
C21 C22 H22 119.7
C24 C23 C22 119.3(3)
C24 C23 H23 120.3
C22 C23 H23 120.3
C23 C24 C25 121.0(3)
C23 C24 H24 119.5
C25 C24 H24 119.5
C24 C25 C20 120.6(3)
C24 C25 H25 119.7
C20 C25 H25 119.7
C31 C26 C27 120.7(2)
C31 C26 N1 119.8(2)
C27 C26 N1 119.6(2)
C28 C27 C26 118.4(3)
C28 C27 H27 120.8
C26 C27 H27 120.8
C27 C28 C29 120.7(3)
C27 C28 H28 119.6
C29 C28 H28 119.6
C30 C29 C28 119.7(3)
C30 C29 H29 120.1
C28 C29 H29 120.1
C29 C30 C31 121.0(3)
C29 C30 H30 119.5
C31 C30 H30 119.5
C26 C31 C30 119.5(3)
C26 C31 H31 120.3
C30 C31 H31 120.3

loop_
_geom_bond_atom_site_label_1
_geom_bond_atom_site_label_2
_geom_bond_distance
O1 C7 1.210(3)
O2 C10 1.215(3)
O3 C13 1.218(3)
N1 C8 1.372(3)
N1 C11 1.386(3)
N1 C26 1.439(3)
C1 C2 1.366(5)
C1 C6 1.380(4)
C1 H1 0.930
C2 C3 1.380(4)
C2 H2 0.930
C3 C4 1.397(4)
C3 H3 0.930
C4 C5 1.399(4)
C4 C7 1.493(4)
C5 C6 1.383(4)
C5 C10 1.497(4)
C6 H6 0.930
C7 C8 1.459(4)
C8 C9 1.379(3)
C9 C12 1.415(3)
C9 C10 1.454(4)
C11 C12 1.378(3)
C11 C20 1.474(3)
C12 C13 1.491(3)
C13 C14 1.485(4)
C14 C15 1.385(3)
C14 C19 1.402(4)
C15 C16 1.387(4)
C15 H15 0.930
C16 C17 1.362(4)
C16 H16 0.930
C17 C18 1.366(4)
C17 H17 0.930
C18 C19 1.369(4)
C18 H18 0.930
C19 H19 0.930
C20 C25 1.384(4)
C20 C21 1.392(4)
C21 C22 1.379(4)
C21 H21 0.930
C22 C23 1.377(4)
C22 H22 0.930
C23 C24 1.360(4)
C23 H23 0.930
C24 C25 1.373(4)
C24 H24 0.930
C25 H25 0.930
C26 C31 1.365(4)
C26 C27 1.391(4)
C27 C28 1.375(4)
C27 H27 0.930
C28 C29 1.382(5)
C28 H28 0.930
C29 C30 1.348(4)
C29 H29 0.930
C30 C31 1.377(4)
C30 H30 0.930
C31 H31 0.930

loop_
_geom_hbond_atom_site_label_D
_geom_hbond_atom_site_label_H
_geom_hbond_atom_site_label_A
_geom_hbond_site_symmetry_A
_geom_hbond_distance_DH
_geom_hbond_distance_HA
_geom_hbond_distance_DA
_geom_hbond_angle_DHA
_geom_hbond_publ_flag
C17 H17 O1 1_546 0.93 2.57 3.340(4) 140 yes
C31 H31 O2 2_775 0.93 2.57 3.475(4) 166 yes

loop_
_geom_torsion_atom_site_label_1
_geom_torsion_atom_site_label_2
_geom_torsion_atom_site_label_3
_geom_torsion_atom_site_label_4
_geom_torsion
C6 C1 C2 C3 -1.9(5)
C1 C2 C3 C4 0.8(5)
C2 C3 C4 C5 1.3(4)
C2 C3 C4 C7 -176.8(3)
C3 C4 C5 C6 -2.3(4)
C7 C4 C5 C6 175.7(3)
C3 C4 C5 C10 176.0(2)
C7 C4 C5 C10 -6.0(4)
C2 C1 C6 C5 0.8(5)
C4 C5 C6 C1 1.3(4)
C10 C5 C6 C1 -177.0(3)
C3 C4 C7 O1 2.1(4)
C5 C4 C7 O1 -175.9(3)
C3 C4 C7 C8 179.7(2)
C5 C4 C7 C8 1.7(4)
C11 N1 C8 C9 1.0(3)
C26 N1 C8 C9 173.9(2)
C11 N1 C8 C7 179.1(2)
C26 N1 C8 C7 -8.0(4)
O1 C7 C8 N1 1.2(5)
C4 C7 C8 N1 -176.4(2)
O1 C7 C8 C9 179.0(3)
C4 C7 C8 C9 1.5(4)
N1 C8 C9 C12 -1.8(3)
C7 C8 C9 C12 180.0(2)
N1 C8 C9 C10 178.0(2)
C7 C8 C9 C10 -0.2(4)
C8 C9 C10 O2 177.3(3)
C12 C9 C10 O2 -3.0(4)
C8 C9 C10 C5 -3.9(4)
C12 C9 C10 C5 175.9(2)
C6 C5 C10 O2 4.1(4)
C4 C5 C10 O2 -174.2(3)
C6 C5 C10 C9 -174.8(2)
C4 C5 C10 C9 6.9(4)
C8 N1 C11 C12 0.3(3)
C26 N1 C11 C12 -172.7(2)
C8 N1 C11 C20 -175.4(2)
C26 N1 C11 C20 11.6(4)
N1 C11 C12 C9 -1.4(3)
C20 C11 C12 C9 174.0(2)
N1 C11 C12 C13 -178.2(2)
C20 C11 C12 C13 -2.9(4)
C8 C9 C12 C11 1.9(3)
C10 C9 C12 C11 -177.8(3)
C8 C9 C12 C13 178.7(2)
C10 C9 C12 C13 -1.1(4)
C11 C12 C13 O3 -70.9(4)
C9 C12 C13 O3 112.9(3)
C11 C12 C13 C14 106.7(3)
C9 C12 C13 C14 -69.6(3)
O3 C13 C14 C15 -0.1(4)
C12 C13 C14 C15 -177.6(2)
O3 C13 C14 C19 179.2(3)
C12 C13 C14 C19 1.7(4)
C19 C14 C15 C16 0.5(4)
C13 C14 C15 C16 179.8(2)
C14 C15 C16 C17 0.8(4)
C15 C16 C17 C18 -0.6(5)
C16 C17 C18 C19 -0.9(5)
C17 C18 C19 C14 2.3(4)
C15 C14 C19 C18 -2.0(4)
C13 C14 C19 C18 178.7(2)
C12 C11 C20 C25 60.2(4)
N1 C11 C20 C25 -125.1(3)
C12 C11 C20 C21 -116.4(3)
N1 C11 C20 C21 58.3(3)
C25 C20 C21 C22 0.8(4)
C11 C20 C21 C22 177.5(2)
C20 C21 C22 C23 0.2(4)
C21 C22 C23 C24 -1.2(4)
C22 C23 C24 C25 1.1(4)
C23 C24 C25 C20 -0.1(4)
C21 C20 C25 C24 -0.9(4)
C11 C20 C25 C24 -177.6(2)
C8 N1 C26 C31 -90.8(3)
C11 N1 C26 C31 81.0(3)
C8 N1 C26 C27 88.8(3)
C11 N1 C26 C27 -99.4(3)
C31 C26 C27 C28 -1.0(4)
N1 C26 C27 C28 179.4(3)
C26 C27 C28 C29 1.1(5)
C27 C28 C29 C30 -0.2(5)
C28 C29 C30 C31 -0.8(5)
C27 C26 C31 C30 0.1(4)
N1 C26 C31 C30 179.7(2)
C29 C30 C31 C26 0.8(4)

loop_
_cod_related_entry_id
_cod_related_entry_database
_cod_related_entry_code
1 ChemSpider 21124895
